data_2215571
loop_
_publ_author_name
'Li, Ting Bin'
'Hu, Ya Li'
'Li, Ji Kun'
'He, Guo Fang'

_publ_section_title
;
 Chloridotetrakis(imidazole)copper(II) chloride
;
_journal_coeditor_code KP2113
_journal_issue 10
_journal_name_full 'Acta Crystallographica Section E'
_journal_page_first m2536
_journal_page_last m2536
_journal_paper_doi 10.1107/S1600536807044108
_journal_volume 63
_journal_year 2007
_chemical_formula_iupac '[Cu Cl (C3 H3 N2)4] Cl'
_chemical_formula_moiety 'C12 H12 Cl Cu N8 +, Cl -'
_chemical_formula_sum 'C12 H12 Cl2 Cu N8'
_chemical_formula_weight 402.74
_chemical_name_systematic
;
Chloridotetrakis(imidazole)copper(II) chloride
;
_space_group_IT_number 14
_symmetry_cell_setting monoclinic
_symmetry_space_group_name_Hall '-P 2yn'
_symmetry_space_group_name_H-M 'P 1 21/n 1'
_atom_sites_solution_hydrogens geom
_atom_sites_solution_primary direct
_atom_sites_solution_secondary difmap
_audit_creation_method SHELXL-97
_cell_angle_alpha 90.00
_cell_angle_beta 90.0420(10)
_cell_angle_gamma 90.00
_cell_formula_units_Z 4
_cell_length_a 8.8662(3)
_cell_length_b 13.3199(4)
_cell_length_c 13.9190(4)
_cell_measurement_reflns_used 8636
_cell_measurement_temperature 293(2)
_cell_measurement_theta_max 27.43
_cell_measurement_theta_min 2.72
_cell_volume 1643.79(9)
_computing_cell_refinement 'SAINT (Siemens, 1996)'
_computing_data_collection 'SMART (Siemens, 1996)'
_computing_data_reduction 'SAINT (Siemens, 1996)'
_computing_molecular_graphics 'SHELXTL (Bruker, 1997)'
_computing_publication_material 'SHELXTL (Bruker, 1997)'
_computing_structure_refinement 'SHELXTL (Bruker, 1997)'
_computing_structure_solution 'SHELXTL (Bruker, 1997)'
_diffrn_ambient_temperature 293(2)
_diffrn_measured_fraction_theta_full 0.999
_diffrn_measured_fraction_theta_max 0.999
_diffrn_measurement_device_type 'Bruker AXS CCD area-detector'
_diffrn_measurement_method 'phi and omega scans'
_diffrn_radiation_monochromator graphite
_diffrn_radiation_source 'fine-focus sealed tube'
_diffrn_radiation_type MoK\a
_diffrn_radiation_wavelength 0.71073
_diffrn_reflns_av_R_equivalents 0.0283
_diffrn_reflns_av_sigmaI/netI 0.0172
_diffrn_reflns_limit_h_max 8
_diffrn_reflns_limit_h_min -10
_diffrn_reflns_limit_k_max 15
_diffrn_reflns_limit_k_min -15
_diffrn_reflns_limit_l_max 16
_diffrn_reflns_limit_l_min -16
_diffrn_reflns_number 18750
_diffrn_reflns_theta_full 25.99
_diffrn_reflns_theta_max 24.99
_diffrn_reflns_theta_min 1.46
_exptl_absorpt_coefficient_mu 1.664
_exptl_absorpt_correction_T_max 0.8513
_exptl_absorpt_correction_T_min 0.7884
_exptl_absorpt_correction_type multi-scan
_exptl_absorpt_process_details '(SADABS; Sheldrick, 1996)'
_exptl_crystal_colour blue
_exptl_crystal_density_diffrn 1.627
_exptl_crystal_density_method 'not measured'
_exptl_crystal_description block
_exptl_crystal_F_000 812
_exptl_crystal_size_max 0.15
_exptl_crystal_size_mid 0.12
_exptl_crystal_size_min 0.10
_refine_diff_density_max 0.564
_refine_diff_density_min -0.306
_refine_ls_extinction_method none
_refine_ls_goodness_of_fit_ref 1.001
_refine_ls_hydrogen_treatment constr
_refine_ls_matrix_type full
_refine_ls_number_parameters 209
_refine_ls_number_reflns 2885
_refine_ls_number_restraints 1
_refine_ls_restrained_S_all 3.343
_refine_ls_R_factor_all 0.0273
_refine_ls_R_factor_gt 0.0254
_refine_ls_shift/su_max 0.000
_refine_ls_shift/su_mean 0.000
_refine_ls_structure_factor_coef Fsqd
_refine_ls_weighting_details 'calc w=1/[\s^2^(Fo^2^)+(0.0522P)^2^+0.4934P] where P=(Fo^2^+2Fc^2^)/3'
_refine_ls_weighting_scheme calc
_refine_ls_wR_factor_gt 0.0704
_refine_ls_wR_factor_ref 0.0720
_reflns_number_gt 2735
_reflns_number_total 2885
_reflns_threshold_expression >2sigma(I)
_cod_data_source_file kp2113.cif
_cod_data_source_block I
_cod_original_sg_symbol_H-M P2(1)/n
_cod_database_code 2215571
_cod_database_fobs_code 2215571

loop_
_symmetry_equiv_pos_as_xyz
'x, y, z'
'-x+1/2, y+1/2, -z+1/2'
'-x, -y, -z'
'x-1/2, -y-1/2, z-1/2'

loop_
_atom_site_type_symbol
_atom_site_label
_atom_site_fract_x
_atom_site_fract_y
_atom_site_fract_z
_atom_site_U_iso_or_equiv
_atom_site_adp_type
_atom_site_calc_flag
_atom_site_refinement_flags
_atom_site_occupancy
Cu Cu1 0.68669(11) 0.21337(6) 0.37745(7) 0.0240(4) Uani d D 1
Cl Cl1 0.4436(2) 0.10148(15) 0.37916(18) 0.0334(5) Uani d . 1
Cl Cl2 0.0547(2) 0.40803(17) 0.37502(18) 0.0368(5) Uani d D 1
N N1 0.5854(8) 0.3488(5) 0.3741(5) 0.0277(14) Uani d . 1
N N2 0.4028(8) 0.4602(5) 0.3706(6) 0.0353(17) Uani d . 1
N N3 0.6950(9) 0.2209(5) 0.5209(5) 0.0286(16) Uani d . 1
N N4 0.6740(10) 0.1813(6) 0.6730(5) 0.0383(19) Uani d . 1
N N5 0.6957(9) 0.2123(5) 0.2342(5) 0.0273(16) Uani d . 1
N N6 0.6674(10) 0.1741(6) 0.0824(5) 0.0354(18) Uani d . 1
N N7 0.8583(8) 0.1139(5) 0.3799(6) 0.0276(15) Uani d . 1
N N8 1.0860(8) 0.0512(6) 0.3744(7) 0.0389(17) Uani d . 1
C C1 0.6476(10) 0.4434(6) 0.3757(7) 0.036(2) Uani d . 1
H H1 0.7503 0.4576 0.3777 0.043 Uiso calc R 1
C C2 0.5353(10) 0.5125(7) 0.3739(8) 0.040(2) Uani d . 1
H H2 0.5463 0.5819 0.3747 0.047 Uiso calc R 1
C C3 0.4385(10) 0.3618(6) 0.3713(7) 0.0313(18) Uani d . 1
H H3 0.3684 0.3099 0.3701 0.038 Uiso calc R 1
C C4 0.6407(11) 0.1555(7) 0.5825(7) 0.034(2) Uani d . 1
H H4 0.5862 0.0985 0.5654 0.040 Uiso calc R 1
C C5 0.7553(13) 0.2692(8) 0.6689(7) 0.042(2) Uani d . 1
H H5 0.7941 0.3050 0.7206 0.050 Uiso calc R 1
C C6 0.7675(12) 0.2930(7) 0.5751(7) 0.036(2) Uani d . 1
H H6 0.8169 0.3491 0.5508 0.043 Uiso calc R 1
C C7 0.6289(11) 0.1510(7) 0.1729(7) 0.033(2) Uani d . 1
H H7 0.5643 0.0991 0.1901 0.039 Uiso calc R 1
C C8 0.7656(13) 0.2535(8) 0.0856(7) 0.039(2) Uani d . 1
H H8 0.8116 0.2852 0.0338 0.047 Uiso calc R 1
C C9 0.7816(12) 0.2764(6) 0.1798(7) 0.034(2) Uani d . 1
H H9 0.8417 0.3277 0.2040 0.041 Uiso calc R 1
C C10 1.0017(10) 0.1352(7) 0.3754(8) 0.036(2) Uani d . 1
H H10 1.0406 0.1999 0.3732 0.043 Uiso calc R 1
C C11 0.9878(11) -0.0278(7) 0.3794(9) 0.043(2) Uani d . 1
H H11 1.0129 -0.0956 0.3802 0.052 Uiso calc R 1
C C12 0.8481(10) 0.0114(6) 0.3829(7) 0.036(2) Uani d . 1
H H12 0.7590 -0.0253 0.3868 0.044 Uiso calc R 1

loop_
_atom_site_aniso_label
_atom_site_aniso_U_11
_atom_site_aniso_U_22
_atom_site_aniso_U_33
_atom_site_aniso_U_12
_atom_site_aniso_U_13
_atom_site_aniso_U_23
Cu1 0.0257(6) 0.0258(5) 0.0206(5) 0.0039(4) 0.0002(5) 0.0001(4)
Cl1 0.0294(11) 0.0342(11) 0.0366(12) -0.0065(8) -0.0001(11) 0.0031(10)
Cl2 0.0312(11) 0.0486(12) 0.0305(11) 0.0088(9) 0.0003(11) 0.0022(11)
N1 0.030(4) 0.028(3) 0.025(3) 0.003(3) 0.001(4) 0.000(3)
N2 0.032(4) 0.033(4) 0.041(4) 0.006(3) 0.000(4) -0.001(4)
N3 0.029(4) 0.032(4) 0.024(4) 0.004(3) 0.000(3) 0.000(3)
N4 0.036(5) 0.055(5) 0.024(4) 0.003(4) 0.001(4) 0.006(4)
N5 0.028(4) 0.029(4) 0.025(4) 0.005(3) -0.001(3) -0.002(3)
N6 0.033(4) 0.047(5) 0.026(4) 0.004(4) 0.000(3) -0.006(3)
N7 0.027(4) 0.030(3) 0.026(3) 0.002(3) 0.000(3) 0.000(3)
N8 0.028(4) 0.048(4) 0.041(4) 0.008(3) 0.000(4) 0.003(4)
C1 0.029(4) 0.031(4) 0.047(5) -0.002(3) -0.001(5) 0.000(5)
C2 0.037(5) 0.025(4) 0.057(6) -0.001(4) -0.002(5) 0.000(5)
C3 0.030(5) 0.032(4) 0.032(5) -0.001(4) -0.001(4) 0.000(4)
C4 0.031(5) 0.036(5) 0.033(5) 0.001(4) -0.001(4) 0.005(4)
C5 0.040(6) 0.058(6) 0.028(5) -0.002(5) -0.004(5) -0.007(4)
C6 0.038(6) 0.037(5) 0.033(5) -0.005(4) -0.002(4) 0.001(4)
C7 0.030(5) 0.035(5) 0.033(5) 0.002(4) -0.001(4) -0.004(4)
C8 0.048(6) 0.042(5) 0.028(4) 0.004(5) 0.007(4) 0.006(4)
C9 0.039(6) 0.033(5) 0.030(5) -0.005(4) 0.006(4) 0.001(4)
C10 0.035(5) 0.032(4) 0.041(5) 0.001(4) 0.001(5) 0.002(4)
C11 0.045(6) 0.033(5) 0.052(6) 0.010(4) 0.000(5) -0.001(5)
C12 0.031(5) 0.030(4) 0.048(5) 0.000(3) 0.001(5) -0.001(4)

loop_
_atom_type_symbol
_atom_type_description
_atom_type_scat_dispersion_real
_atom_type_scat_dispersion_imag
_atom_type_scat_source
C C 0.0033 0.0016 'International Tables Vol C Tables 4.2.6.8 and 6.1.1.4'
H H 0.0000 0.0000 'International Tables Vol C Tables 4.2.6.8 and 6.1.1.4'
N N 0.0061 0.0033 'International Tables Vol C Tables 4.2.6.8 and 6.1.1.4'
Cl Cl 0.1484 0.1585 'International Tables Vol C Tables 4.2.6.8 and 6.1.1.4'
Cu Cu 0.3201 1.2651 'International Tables Vol C Tables 4.2.6.8 and 6.1.1.4'

loop_
_geom_angle_atom_site_label_1
_geom_angle_atom_site_label_2
_geom_angle_atom_site_label_3
_geom_angle
_geom_angle_publ_flag
N5 Cu1 N3 174.9(3) y
N5 Cu1 N1 90.1(3) y
N3 Cu1 N1 89.7(3) y
N5 Cu1 N7 88.9(3) y
N3 Cu1 N7 89.3(3) y
N1 Cu1 N7 157.5(3) y
N5 Cu1 Cl1 92.2(2) y
N3 Cu1 Cl1 92.8(2) y
N1 Cu1 Cl1 98.2(2) y
N7 Cu1 Cl1 104.3(2) y
C3 N1 C1 106.1(7) ?
C3 N1 Cu1 124.0(6) y
C1 N1 Cu1 129.8(6) y
C3 N2 C2 107.1(7) ?
C4 N3 C6 106.0(8) ?
C4 N3 Cu1 127.2(6) y
C6 N3 Cu1 126.7(6) y
C4 N4 C5 107.2(8) ?
C7 N5 C9 106.1(8) ?
C7 N5 Cu1 129.2(6) y
C9 N5 Cu1 124.7(6) y
C7 N6 C8 108.0(7) ?
C10 N7 C12 106.4(8) ?
C10 N7 Cu1 126.3(6) y
C12 N7 Cu1 127.3(6) y
C10 N8 C11 106.6(7) ?
C2 C1 N1 109.1(8) ?
C2 C1 H1 125.5 ?
N1 C1 H1 125.5 ?
C1 C2 N2 106.6(7) ?
C1 C2 H2 126.7 ?
N2 C2 H2 126.7 ?
N1 C3 N2 111.1(8) ?
N1 C3 H3 124.4 ?
N2 C3 H3 124.4 ?
N3 C4 N4 111.3(8) ?
N3 C4 H4 124.4 ?
N4 C4 H4 124.4 ?
C6 C5 N4 106.4(9) ?
C6 C5 H5 126.8 ?
N4 C5 H5 126.8 ?
C5 C6 N3 109.1(9) ?
C5 C6 H6 125.4 ?
N3 C6 H6 125.4 ?
N5 C7 N6 110.5(8) ?
N5 C7 H7 124.7 ?
N6 C7 H7 124.7 ?
C9 C8 N6 105.7(8) ?
C9 C8 H8 127.1 ?
N6 C8 H8 127.1 ?
C8 C9 N5 109.7(8) ?
C8 C9 H9 125.2 ?
N5 C9 H9 125.2 ?
N7 C10 N8 111.2(8) ?
N7 C10 H10 124.4 ?
N8 C10 H10 124.4 ?
C12 C11 N8 106.8(8) ?
C12 C11 H11 126.6 ?
N8 C11 H11 126.6 ?
C11 C12 N7 109.0(8) ?
C11 C12 H12 125.5 ?
N7 C12 H12 125.5 ?

loop_
_geom_bond_atom_site_label_1
_geom_bond_atom_site_label_2
_geom_bond_distance
_geom_bond_publ_flag
Cu1 N5 1.996(7) y
Cu1 N3 2.000(7) y
Cu1 N1 2.016(6) y
Cu1 N7 2.018(7) y
Cu1 Cl1 2.621(2) y
N1 C3 1.314(12) ?
N1 C1 1.375(11) ?
N2 C3 1.348(11) ?
N2 C2 1.367(12) ?
N3 C4 1.314(12) ?
N3 C6 1.380(12) ?
N4 C4 1.338(12) ?
N4 C5 1.376(14) ?
N5 C7 1.320(12) ?
N5 C9 1.372(12) ?
N6 C7 1.341(12) ?
N6 C8 1.370(15) ?
N7 C10 1.304(11) ?
N7 C12 1.369(11) ?
N8 C10 1.346(12) ?
N8 C11 1.367(13) ?
C1 C2 1.356(13) ?
C1 H1 0.9300 ?
C2 H2 0.9300 ?
C3 H3 0.9300 ?
C4 H4 0.9300 ?
C5 C6 1.348(14) ?
C5 H5 0.9300 ?
C6 H6 0.9300 ?
C7 H7 0.9300 ?
C8 C9 1.353(13) ?
C8 H8 0.9300 ?
C9 H9 0.9300 ?
C10 H10 0.9300 ?
C11 C12 1.345(13) ?
C11 H11 0.9300 ?
C12 H12 0.9300 ?

loop_
_geom_torsion_atom_site_label_1
_geom_torsion_atom_site_label_2
_geom_torsion_atom_site_label_3
_geom_torsion_atom_site_label_4
_geom_torsion
N5 Cu1 N1 C3 90.8(8)
N3 Cu1 N1 C3 -94.3(8)
N7 Cu1 N1 C3 178.2(8)
Cl1 Cu1 N1 C3 -1.5(8)
N5 Cu1 N1 C1 -90.4(8)
N3 Cu1 N1 C1 84.5(8)
N7 Cu1 N1 C1 -3.0(13)
Cl1 Cu1 N1 C1 177.3(8)
N5 Cu1 N3 C4 -148(3)
N1 Cu1 N3 C4 124.3(8)
N7 Cu1 N3 C4 -78.2(8)
Cl1 Cu1 N3 C4 26.1(8)
N5 Cu1 N3 C6 27(3)
N1 Cu1 N3 C6 -60.1(8)
N7 Cu1 N3 C6 97.4(8)
Cl1 Cu1 N3 C6 -158.3(8)
N3 Cu1 N5 C7 157(3)
N1 Cu1 N5 C7 -115.8(8)
N7 Cu1 N5 C7 86.6(8)
Cl1 Cu1 N5 C7 -17.6(8)
N3 Cu1 N5 C9 -20(3)
N1 Cu1 N5 C9 66.9(7)
N7 Cu1 N5 C9 -90.7(7)
Cl1 Cu1 N5 C9 165.1(7)
N5 Cu1 N7 C10 84.6(9)
N3 Cu1 N7 C10 -90.6(9)
N1 Cu1 N7 C10 -3.0(15)
Cl1 Cu1 N7 C10 176.7(9)
N5 Cu1 N7 C12 -92.7(8)
N3 Cu1 N7 C12 92.1(8)
N1 Cu1 N7 C12 179.6(8)
Cl1 Cu1 N7 C12 -0.7(8)
C3 N1 C1 C2 0.0(12)
Cu1 N1 C1 C2 -178.9(7)
N1 C1 C2 N2 -0.4(12)
C3 N2 C2 C1 0.5(12)
C1 N1 C3 N2 0.3(12)
Cu1 N1 C3 N2 179.4(6)
C2 N2 C3 N1 -0.5(12)
C6 N3 C4 N4 0.0(11)
Cu1 N3 C4 N4 176.4(7)
C5 N4 C4 N3 -0.1(12)
C4 N4 C5 C6 0.1(12)
N4 C5 C6 N3 -0.1(12)
C4 N3 C6 C5 0.1(12)
Cu1 N3 C6 C5 -176.3(7)
C9 N5 C7 N6 -0.7(10)
Cu1 N5 C7 N6 -178.4(6)
C8 N6 C7 N5 0.9(11)
C7 N6 C8 C9 -0.6(12)
N6 C8 C9 N5 0.2(12)
C7 N5 C9 C8 0.3(11)
Cu1 N5 C9 C8 178.1(7)
C12 N7 C10 N8 0.6(12)
Cu1 N7 C10 N8 -177.2(6)
C11 N8 C10 N7 -0.5(13)
C10 N8 C11 C12 0.2(13)
N8 C11 C12 N7 0.2(13)
C10 N7 C12 C11 -0.5(12)
Cu1 N7 C12 C11 177.3(8)
